data_4079869
loop_
_publ_author_name
'Liu, Xiaolong'
'Pan, Shanfei'
'Wu, Junshi'
'Wang, Yapei'
'Chen, Wanzhi'

_publ_section_title
;
 A Planar \p-Conjugated Naphthyridine-Based N-Heterocyclic Carbene Ligand
 and Its Derived Transition-Metal Complexes
;
_journal_issue 1
_journal_name_full Organometallics
_journal_page_first 209
_journal_paper_doi 10.1021/om3009876
_journal_volume 32
_journal_year 2013
_chemical_formula_sum 'C38 H34 Co F12 N10 P2'
_chemical_formula_weight 979.62
_chemical_name_systematic
; 
 ? 
;
_space_group_IT_number 2
_symmetry_cell_setting triclinic
_symmetry_space_group_name_Hall '-P 1'
_symmetry_space_group_name_H-M 'P -1'
_atom_sites_solution_hydrogens geom
_atom_sites_solution_primary direct
_atom_sites_solution_secondary difmap
_audit_creation_method SHELXL-97
_cell_angle_alpha 65.262(3)
_cell_angle_beta 84.575(3)
_cell_angle_gamma 87.872(3)
_cell_formula_units_Z 2
_cell_length_a 12.1245(4)
_cell_length_b 13.2797(5)
_cell_length_c 14.8043(5)
_cell_measurement_temperature 293(2)
_cell_volume 2155.19(14)
_computing_cell_refinement 'Bruker FRAMBO'
_computing_data_collection 'Bruker FRAMBO'
_computing_data_reduction 'Bruker SAINT'
_computing_molecular_graphics 'Bruker SHELXTL'
_computing_publication_material 'Bruker SHELXTL'
_computing_structure_refinement 'Bruker SHELXTL'
_computing_structure_solution 'Bruker SHELXTL'
_diffrn_ambient_temperature 293(2)
_diffrn_measured_fraction_theta_full 0.998
_diffrn_measured_fraction_theta_max 0.998
_diffrn_measurement_device_type 'multiwire proportional'
_diffrn_measurement_method 'phi and omega scans'
_diffrn_radiation_monochromator graphite
_diffrn_radiation_source 'fine-focus sealed tube'
_diffrn_radiation_type MoK\a
_diffrn_radiation_wavelength 0.71073
_diffrn_reflns_av_R_equivalents 0.0236
_diffrn_reflns_av_sigmaI/netI 0.0428
_diffrn_reflns_limit_h_max 14
_diffrn_reflns_limit_h_min -13
_diffrn_reflns_limit_k_max 15
_diffrn_reflns_limit_k_min -15
_diffrn_reflns_limit_l_max 17
_diffrn_reflns_limit_l_min -17
_diffrn_reflns_number 13378
_diffrn_reflns_theta_full 25.01
_diffrn_reflns_theta_max 25.01
_diffrn_reflns_theta_min 3.07
_exptl_absorpt_coefficient_mu 0.566
_exptl_absorpt_correction_T_max 0.8575
_exptl_absorpt_correction_T_min 0.8221
_exptl_absorpt_correction_type multi-scan
_exptl_absorpt_process_details sadabs
_exptl_crystal_colour red
_exptl_crystal_density_diffrn 1.510
_exptl_crystal_density_method 'not measured'
_exptl_crystal_description block
_exptl_crystal_F_000 994
_exptl_crystal_size_max 0.36
_exptl_crystal_size_mid 0.32
_exptl_crystal_size_min 0.28
_platon_squeeze_details ' '
_refine_diff_density_max 0.489
_refine_diff_density_min -0.386
_refine_diff_density_rms 0.057
_refine_ls_extinction_method none
_refine_ls_goodness_of_fit_ref 1.078
_refine_ls_hydrogen_treatment constr
_refine_ls_matrix_type full
_refine_ls_number_parameters 574
_refine_ls_number_reflns 7581
_refine_ls_number_restraints 0
_refine_ls_restrained_S_all 1.078
_refine_ls_R_factor_all 0.0531
_refine_ls_R_factor_gt 0.0402
_refine_ls_shift/su_max 0.001
_refine_ls_shift/su_mean 0.000
_refine_ls_structure_factor_coef Fsqd
_refine_ls_weighting_details 'calc w=1/[\s^2^(Fo^2^)+(0.0521P)^2^+0.3594P] where P=(Fo^2^+2Fc^2^)/3'
_refine_ls_weighting_scheme calc
_refine_ls_wR_factor_gt 0.1002
_refine_ls_wR_factor_ref 0.1070
_reflns_number_gt 6103
_reflns_number_total 7581
_reflns_threshold_expression >2sigma(I)
_cod_data_source_file om3009876_si_002.cif
_cod_data_source_block complex_5
_cod_depositor_comments
;
The following automatic conversions were performed:

'_symmetry_cell_setting' value 'Triclinic' changed to 'triclinic'
according to /home/saulius/struct/CIF-dictionaries/cif_core.dic
dictionary named 'cif_core.dic' version 2.4.2 from 2011-04-26.

Automatic conversion script
Id: cif_fix_values 1891 2012-01-12 08:04:46Z andrius 
;
_cod_original_cell_volume 2155.19(13)
_cod_original_sg_symbol_H-M P-1
_cod_database_code 4079869

loop_
_symmetry_equiv_pos_as_xyz
'x, y, z'
'-x, -y, -z'

loop_
_atom_site_label
_atom_site_type_symbol
_atom_site_fract_x
_atom_site_fract_y
_atom_site_fract_z
_atom_site_U_iso_or_equiv
_atom_site_adp_type
_atom_site_occupancy
_atom_site_symmetry_multiplicity
_atom_site_calc_flag
_atom_site_refinement_flags
Co1 Co 0.73262(3) 0.65671(3) 0.70584(2) 0.02190(11) Uani 1 1 d .
C1 C 0.5778(3) 0.9393(2) 0.6140(2) 0.0456(7) Uani 1 1 d .
H1A H 0.6520 0.9680 0.5969 0.068 Uiso 1 1 calc R
H1B H 0.5261 0.9997 0.5946 0.068 Uiso 1 1 calc R
H1C H 0.5663 0.8936 0.5798 0.068 Uiso 1 1 calc R
C2 C 0.5603(2) 0.8712(2) 0.72496(19) 0.0307(6) Uani 1 1 d .
C3 C 0.4968(2) 0.9118(2) 0.78580(19) 0.0321(6) Uani 1 1 d .
H3 H 0.4635 0.9809 0.7564 0.039 Uiso 1 1 calc R
C4 C 0.4816(2) 0.8532(2) 0.88819(19) 0.0280(6) Uani 1 1 d .
C5 C 0.4151(2) 0.8993(2) 0.9522(2) 0.0365(6) Uani 1 1 d .
H5A H 0.3917 0.9731 0.9115 0.055 Uiso 1 1 calc R
H5B H 0.4596 0.9011 1.0018 0.055 Uiso 1 1 calc R
H5C H 0.3513 0.8533 0.9844 0.055 Uiso 1 1 calc R
C6 C 0.5325(2) 0.74750(19) 0.92938(17) 0.0232(5) Uani 1 1 d .
C7 C 0.59138(19) 0.71437(19) 0.86100(18) 0.0231(5) Uani 1 1 d .
C8 C 0.5300(2) 0.67569(19) 1.03488(18) 0.0260(5) Uani 1 1 d .
H8 H 0.4938 0.6999 1.0804 0.031 Uiso 1 1 calc R
C9 C 0.5785(2) 0.5748(2) 1.06965(18) 0.0266(6) Uani 1 1 d .
H9 H 0.5761 0.5304 1.1378 0.032 Uiso 1 1 calc R
C10 C 0.63319(19) 0.53808(19) 0.99935(17) 0.0237(5) Uani 1 1 d .
C11 C 0.69472(19) 0.55969(18) 0.84290(17) 0.0219(5) Uani 1 1 d .
C12 C 0.7738(2) 0.36990(19) 0.89993(19) 0.0272(6) Uani 1 1 d .
C13 C 0.8576(2) 0.3127(2) 0.9589(2) 0.0412(7) Uani 1 1 d .
H13 H 0.8810 0.3345 1.0061 0.049 Uiso 1 1 calc R
C14 C 0.9054(2) 0.2232(2) 0.9465(3) 0.0486(8) Uani 1 1 d .
H14 H 0.9609 0.1836 0.9863 0.058 Uiso 1 1 calc R
C15 C 0.8718(2) 0.1916(2) 0.8755(2) 0.0423(7) Uani 1 1 d .
H15 H 0.9055 0.1318 0.8668 0.051 Uiso 1 1 calc R
C16 C 0.7879(2) 0.2490(2) 0.8173(2) 0.0327(6) Uani 1 1 d .
H16 H 0.7650 0.2274 0.7698 0.039 Uiso 1 1 calc R
C17 C 0.7382(2) 0.33818(19) 0.82956(18) 0.0258(5) Uani 1 1 d .
H17 H 0.6814 0.3765 0.7910 0.031 Uiso 1 1 calc R
C18 C 0.7506(2) 0.4874(2) 0.54748(19) 0.0331(6) Uani 1 1 d .
H18A H 0.6924 0.4406 0.5921 0.050 Uiso 1 1 calc R
H18B H 0.7694 0.4653 0.4939 0.050 Uiso 1 1 calc R
H18C H 0.7261 0.5630 0.5207 0.050 Uiso 1 1 calc R
C19 C 0.8504(2) 0.4769(2) 0.60318(17) 0.0253(5) Uani 1 1 d .
C20 C 0.9338(2) 0.4015(2) 0.60459(18) 0.0291(6) Uani 1 1 d .
H20 H 0.9286 0.3608 0.5670 0.035 Uiso 1 1 calc R
C21 C 1.0239(2) 0.3847(2) 0.65964(19) 0.0294(6) Uani 1 1 d .
C22 C 1.1061(2) 0.2964(2) 0.6662(2) 0.0416(7) Uani 1 1 d .
H22A H 1.0989 0.2378 0.7322 0.062 Uiso 1 1 calc R
H22B H 1.1796 0.3270 0.6521 0.062 Uiso 1 1 calc R
H22C H 1.0930 0.2677 0.6185 0.062 Uiso 1 1 calc R
C23 C 1.0316(2) 0.4528(2) 0.71102(18) 0.0262(5) Uani 1 1 d .
C24 C 0.94460(19) 0.52631(19) 0.70315(17) 0.0236(5) Uani 1 1 d .
C25 C 1.1214(2) 0.4502(2) 0.76994(19) 0.0307(6) Uani 1 1 d .
H25 H 1.1796 0.4010 0.7750 0.037 Uiso 1 1 calc R
C26 C 1.1226(2) 0.5174(2) 0.8177(2) 0.0333(6) Uani 1 1 d .
H26 H 1.1813 0.5151 0.8547 0.040 Uiso 1 1 calc R
C27 C 1.0330(2) 0.5917(2) 0.81066(19) 0.0287(6) Uani 1 1 d .
C28 C 0.8685(2) 0.66622(19) 0.75801(17) 0.0231(5) Uani 1 1 d .
C29 C 0.8585(2) 0.7884(2) 0.84701(18) 0.0275(6) Uani 1 1 d .
C30 C 0.8365(2) 0.7624(2) 0.94756(19) 0.0326(6) Uani 1 1 d .
H30 H 0.8578 0.6943 0.9952 0.039 Uiso 1 1 calc R
C31 C 0.7822(2) 0.8395(2) 0.9761(2) 0.0406(7) Uani 1 1 d .
H31 H 0.7667 0.8234 1.0435 0.049 Uiso 1 1 calc R
C32 C 0.7509(3) 0.9408(2) 0.9040(2) 0.0459(8) Uani 1 1 d .
H32 H 0.7130 0.9920 0.9231 0.055 Uiso 1 1 calc R
C33 C 0.7760(3) 0.9655(2) 0.8040(2) 0.0444(7) Uani 1 1 d .
H33 H 0.7561 1.0340 0.7561 0.053 Uiso 1 1 calc R
C34 C 0.8301(2) 0.8899(2) 0.7747(2) 0.0365(7) Uani 1 1 d .
H34 H 0.8472 0.9067 0.7074 0.044 Uiso 1 1 calc R
C35 C 0.7928(2) 0.8438(2) 0.4981(2) 0.0304(6) Uani 1 1 d .
C36 C 0.8164(3) 0.9336(2) 0.4003(2) 0.0464(8) Uani 1 1 d .
H36A H 0.7986 0.9107 0.3499 0.070 Uiso 1 1 calc R
H36B H 0.8936 0.9526 0.3906 0.070 Uiso 1 1 calc R
H36C H 0.7726 0.9971 0.3957 0.070 Uiso 1 1 calc R
C37 C 0.5197(2) 0.6163(2) 0.62760(18) 0.0270(6) Uani 1 1 d .
C38 C 0.4190(2) 0.6042(2) 0.5872(2) 0.0400(7) Uani 1 1 d .
H38A H 0.4155 0.6622 0.5214 0.060 Uiso 1 1 calc R
H38B H 0.3559 0.6088 0.6296 0.060 Uiso 1 1 calc R
H38C H 0.4192 0.5335 0.5838 0.060 Uiso 1 1 calc R
F1 F 0.60189(16) 0.66674(15) 0.38456(13) 0.0621(5) Uani 1 1 d .
F2 F 0.64101(17) 0.84044(14) 0.27148(16) 0.0695(6) Uani 1 1 d .
F3 F 0.51430(16) 0.82592(14) 0.17649(13) 0.0567(5) Uani 1 1 d .
F4 F 0.47736(16) 0.65257(16) 0.28715(17) 0.0842(8) Uani 1 1 d .
F5 F 0.46616(19) 0.7962(2) 0.33394(17) 0.0933(8) Uani 1 1 d .
F6 F 0.65093(16) 0.69985(17) 0.22652(15) 0.0647(5) Uani 1 1 d .
F7 F 0.25046(16) 0.83070(16) 0.57095(17) 0.0702(6) Uani 1 1 d .
F8 F 0.06816(17) 0.82412(15) 0.61409(14) 0.0636(5) Uani 1 1 d .
F9 F 0.03662(18) 0.8015(2) 0.4771(2) 0.0903(8) Uani 1 1 d .
F10 F 0.21929(18) 0.80744(17) 0.43400(15) 0.0730(6) Uani 1 1 d .
F11 F 0.13708(18) 0.94742(14) 0.46485(13) 0.0642(5) Uani 1 1 d .
F12 F 0.15136(16) 0.68543(13) 0.58218(14) 0.0588(5) Uani 1 1 d .
N1 N 0.60936(16) 0.77130(15) 0.76221(14) 0.0235(4) Uani 1 1 d .
N2 N 0.63764(15) 0.60854(15) 0.89899(14) 0.0210(4) Uani 1 1 d .
N3 N 0.68449(17) 0.44502(16) 1.01142(15) 0.0271(5) Uani 1 1 d .
N4 N 0.72022(16) 0.46027(16) 0.91415(14) 0.0234(4) Uani 1 1 d .
N5 N 0.85382(16) 0.53959(15) 0.65438(14) 0.0223(4) Uani 1 1 d .
N6 N 0.94825(16) 0.59369(16) 0.75381(14) 0.0230(4) Uani 1 1 d .
N7 N 1.01135(17) 0.66209(17) 0.85117(15) 0.0301(5) Uani 1 1 d .
N8 N 0.90993(17) 0.70701(16) 0.81673(15) 0.0266(5) Uani 1 1 d .
N9 N 0.77226(17) 0.77394(17) 0.57524(16) 0.0270(5) Uani 1 1 d .
N10 N 0.59901(17) 0.62589(16) 0.65868(14) 0.0253(5) Uani 1 1 d .
P1 P 0.55784(6) 0.74687(6) 0.28087(5) 0.03126(17) Uani 1 1 d .
P2 P 0.14325(6) 0.81635(6) 0.52351(5) 0.03332(18) Uani 1 1 d .

loop_
_atom_site_aniso_label
_atom_site_aniso_U_11
_atom_site_aniso_U_22
_atom_site_aniso_U_33
_atom_site_aniso_U_23
_atom_site_aniso_U_13
_atom_site_aniso_U_12
Co1 0.01873(19) 0.02706(18) 0.02460(19) -0.01469(15) -0.00554(13) 0.00083(13)
C1 0.056(2) 0.0404(16) 0.0337(16) -0.0115(14) 0.0002(14) 0.0200(14)
C2 0.0341(15) 0.0291(13) 0.0306(14) -0.0138(12) -0.0057(12) 0.0039(11)
C3 0.0344(15) 0.0258(13) 0.0370(15) -0.0144(12) -0.0035(12) 0.0072(11)
C4 0.0246(14) 0.0302(13) 0.0332(15) -0.0177(12) 0.0003(11) 0.0012(11)
C5 0.0399(17) 0.0328(14) 0.0390(16) -0.0189(13) 0.0020(13) 0.0072(12)
C6 0.0221(13) 0.0244(12) 0.0281(13) -0.0158(11) -0.0015(10) -0.0026(10)
C7 0.0171(12) 0.0259(12) 0.0310(14) -0.0157(11) -0.0057(10) -0.0012(10)
C8 0.0237(13) 0.0322(13) 0.0263(13) -0.0166(12) 0.0012(10) -0.0043(11)
C9 0.0262(14) 0.0325(13) 0.0204(12) -0.0100(11) -0.0019(10) -0.0035(11)
C10 0.0213(13) 0.0270(12) 0.0250(13) -0.0119(11) -0.0055(10) -0.0033(10)
C11 0.0172(12) 0.0242(12) 0.0303(13) -0.0162(11) -0.0082(10) 0.0006(10)
C12 0.0202(13) 0.0248(12) 0.0392(15) -0.0158(12) -0.0041(11) 0.0020(10)
C13 0.0356(16) 0.0365(15) 0.064(2) -0.0296(15) -0.0262(15) 0.0101(13)
C14 0.0315(16) 0.0385(16) 0.085(2) -0.0321(17) -0.0260(16) 0.0133(13)
C15 0.0267(15) 0.0340(15) 0.074(2) -0.0310(16) 0.0002(15) 0.0020(12)
C16 0.0324(15) 0.0310(13) 0.0412(16) -0.0226(13) 0.0053(12) -0.0074(12)
C17 0.0215(13) 0.0263(12) 0.0291(13) -0.0111(11) -0.0016(10) -0.0025(10)
C18 0.0272(14) 0.0482(16) 0.0361(15) -0.0288(13) -0.0074(12) 0.0009(12)
C19 0.0240(13) 0.0306(13) 0.0245(13) -0.0150(11) 0.0005(10) -0.0017(11)
C20 0.0280(14) 0.0373(14) 0.0308(14) -0.0236(12) 0.0026(11) -0.0020(11)
C21 0.0229(14) 0.0324(13) 0.0349(15) -0.0167(12) 0.0022(11) 0.0000(11)
C22 0.0313(16) 0.0447(16) 0.058(2) -0.0305(15) -0.0088(14) 0.0104(13)
C23 0.0194(13) 0.0298(13) 0.0303(14) -0.0135(12) -0.0017(10) 0.0003(10)
C24 0.0181(13) 0.0293(12) 0.0262(13) -0.0139(11) -0.0030(10) -0.0021(10)
C25 0.0193(13) 0.0351(14) 0.0374(15) -0.0144(13) -0.0058(11) 0.0037(11)
C26 0.0242(14) 0.0390(15) 0.0370(15) -0.0140(13) -0.0138(12) 0.0014(12)
C27 0.0215(13) 0.0353(14) 0.0337(15) -0.0174(12) -0.0080(11) -0.0021(11)
C28 0.0228(13) 0.0268(12) 0.0224(12) -0.0129(11) -0.0015(10) -0.0022(10)
C29 0.0276(14) 0.0316(13) 0.0327(14) -0.0216(12) -0.0054(11) -0.0063(11)
C30 0.0333(15) 0.0375(14) 0.0303(14) -0.0164(12) -0.0051(12) -0.0066(12)
C31 0.0368(17) 0.0553(18) 0.0414(17) -0.0329(16) 0.0072(13) -0.0129(14)
C32 0.0452(19) 0.0417(17) 0.066(2) -0.0382(17) 0.0026(16) -0.0072(14)
C33 0.058(2) 0.0314(15) 0.0514(19) -0.0244(14) -0.0071(16) -0.0010(14)
C34 0.0497(18) 0.0332(14) 0.0313(15) -0.0174(13) -0.0048(13) -0.0055(13)
C35 0.0309(15) 0.0318(14) 0.0357(16) -0.0211(14) -0.0044(12) 0.0037(12)
C36 0.063(2) 0.0410(16) 0.0363(17) -0.0188(14) 0.0040(15) -0.0006(15)
C37 0.0268(14) 0.0312(13) 0.0273(13) -0.0163(12) -0.0040(11) 0.0029(11)
C38 0.0281(15) 0.0521(17) 0.0451(17) -0.0228(15) -0.0150(13) -0.0011(13)
F1 0.0683(13) 0.0651(12) 0.0424(11) -0.0095(9) -0.0237(9) 0.0157(10)
F2 0.0693(14) 0.0436(10) 0.1046(17) -0.0327(11) -0.0432(12) 0.0033(9)
F3 0.0693(13) 0.0496(10) 0.0463(11) -0.0114(9) -0.0269(9) 0.0096(9)
F4 0.0564(13) 0.0552(12) 0.1120(18) 0.0027(12) -0.0429(13) -0.0212(10)
F5 0.0755(16) 0.130(2) 0.0679(15) -0.0414(15) 0.0018(12) 0.0534(15)
F6 0.0559(12) 0.0810(13) 0.0714(13) -0.0474(12) -0.0057(10) 0.0238(10)
F7 0.0558(12) 0.0669(12) 0.1075(17) -0.0506(12) -0.0333(12) 0.0072(10)
F8 0.0769(14) 0.0518(11) 0.0606(12) -0.0289(10) 0.0301(10) -0.0069(10)
F9 0.0566(13) 0.1159(18) 0.152(2) -0.1026(18) -0.0537(14) 0.0326(12)
F10 0.0835(15) 0.0716(13) 0.0625(13) -0.0340(11) 0.0287(11) 0.0024(11)
F11 0.0945(16) 0.0397(10) 0.0479(11) -0.0094(9) -0.0030(10) 0.0119(10)
F12 0.0676(13) 0.0329(9) 0.0691(13) -0.0175(9) 0.0101(10) -0.0033(9)
N1 0.0246(11) 0.0254(10) 0.0218(11) -0.0109(9) -0.0032(9) 0.0020(9)
N2 0.0196(10) 0.0238(10) 0.0234(11) -0.0128(9) -0.0066(8) 0.0008(8)
N3 0.0278(12) 0.0276(11) 0.0273(11) -0.0117(9) -0.0071(9) 0.0004(9)
N4 0.0199(11) 0.0267(10) 0.0277(11) -0.0147(9) -0.0067(9) 0.0024(8)
N5 0.0195(11) 0.0277(10) 0.0231(11) -0.0133(9) -0.0049(8) -0.0003(8)
N6 0.0196(11) 0.0285(11) 0.0243(11) -0.0136(9) -0.0057(8) -0.0007(9)
N7 0.0231(12) 0.0377(12) 0.0344(12) -0.0181(11) -0.0110(10) -0.0002(10)
N8 0.0243(11) 0.0326(11) 0.0296(11) -0.0181(10) -0.0075(9) -0.0027(9)
N9 0.0230(11) 0.0328(12) 0.0324(13) -0.0205(11) -0.0059(9) 0.0039(9)
N10 0.0242(12) 0.0301(11) 0.0251(11) -0.0145(9) -0.0048(9) 0.0019(9)
P1 0.0248(4) 0.0354(4) 0.0338(4) -0.0141(3) -0.0074(3) 0.0057(3)
P2 0.0317(4) 0.0340(4) 0.0363(4) -0.0171(3) -0.0009(3) -0.0006(3)

loop_
_atom_type_symbol
_atom_type_description
_atom_type_scat_dispersion_real
_atom_type_scat_dispersion_imag
_atom_type_scat_source
C C 0.0033 0.0016 'International Tables Vol C Tables 4.2.6.8 and 6.1.1.4'
H H 0.0000 0.0000 'International Tables Vol C Tables 4.2.6.8 and 6.1.1.4'
N N 0.0061 0.0033 'International Tables Vol C Tables 4.2.6.8 and 6.1.1.4'
F F 0.0171 0.0103 'International Tables Vol C Tables 4.2.6.8 and 6.1.1.4'
P P 0.1023 0.0942 'International Tables Vol C Tables 4.2.6.8 and 6.1.1.4'
Co Co 0.3494 0.9721 'International Tables Vol C Tables 4.2.6.8 and 6.1.1.4'

loop_
_geom_angle_atom_site_label_1
_geom_angle_atom_site_label_2
_geom_angle_atom_site_label_3
_geom_angle
C28 Co1 C11 81.54(9)
C28 Co1 N9 94.21(9)
C11 Co1 N9 170.43(8)
C28 Co1 N10 172.27(9)
C11 Co1 N10 94.81(8)
N9 Co1 N10 90.39(8)
C28 Co1 N5 77.52(8)
C11 Co1 N5 100.72(8)
N9 Co1 N5 86.62(8)
N10 Co1 N5 96.59(7)
C28 Co1 N1 102.20(8)
C11 Co1 N1 77.79(8)
N9 Co1 N1 94.86(8)
N10 Co1 N1 83.56(7)
N5 Co1 N1 178.51(6)
N1 C2 C3 122.0(2)
N1 C2 C1 117.4(2)
C3 C2 C1 120.6(2)
C4 C3 C2 122.3(2)
C3 C4 C6 116.8(2)
C3 C4 C5 121.5(2)
C6 C4 C5 121.8(2)
C7 C6 C4 115.7(2)
C7 C6 C8 119.2(2)
C4 C6 C8 125.1(2)
N1 C7 C6 128.1(2)
N1 C7 N2 115.0(2)
C6 C7 N2 116.9(2)
C9 C8 C6 122.4(2)
C8 C9 C10 118.4(2)
N3 C10 N2 109.9(2)
N3 C10 C9 131.5(2)
N2 C10 C9 118.7(2)
N4 C11 N2 101.50(19)
N4 C11 Co1 141.87(19)
N2 C11 Co1 115.20(16)
C17 C12 C13 121.1(2)
C17 C12 N4 119.0(2)
C13 C12 N4 119.9(2)
C14 C13 C12 119.0(2)
C13 C14 C15 120.6(3)
C14 C15 C16 119.9(3)
C17 C16 C15 120.2(2)
C16 C17 C12 119.2(2)
N5 C19 C20 121.8(2)
N5 C19 C18 117.5(2)
C20 C19 C18 120.7(2)
C21 C20 C19 122.5(2)
C20 C21 C23 116.8(2)
C20 C21 C22 120.8(2)
C23 C21 C22 122.4(2)
C24 C23 C21 115.7(2)
C24 C23 C25 119.3(2)
C21 C23 C25 125.0(2)
N5 C24 C23 128.2(2)
N5 C24 N6 114.2(2)
C23 C24 N6 117.5(2)
C26 C25 C23 121.6(2)
C25 C26 C27 119.1(2)
N7 C27 N6 109.5(2)
N7 C27 C26 131.9(2)
N6 C27 C26 118.6(2)
N8 C28 N6 101.98(19)
N8 C28 Co1 141.0(2)
N6 C28 Co1 115.46(15)
C30 C29 C34 121.7(2)
C30 C29 N8 119.2(2)
C34 C29 N8 119.1(2)
C29 C30 C31 118.8(3)
C30 C31 C32 119.9(3)
C33 C32 C31 120.0(3)
C34 C33 C32 120.6(3)
C33 C34 C29 118.9(3)
N9 C35 C36 178.7(3)
N10 C37 C38 179.5(3)
C7 N1 C2 115.0(2)
C7 N1 Co1 105.53(15)
C2 N1 Co1 139.45(17)
C11 N2 C10 110.40(19)
C11 N2 C7 125.3(2)
C10 N2 C7 124.3(2)
C10 N3 N4 103.54(18)
C11 N4 N3 114.7(2)
C11 N4 C12 127.2(2)
N3 N4 C12 118.04(19)
C24 N5 C19 114.9(2)
C24 N5 Co1 105.80(14)
C19 N5 Co1 138.70(16)
C28 N6 C27 110.69(19)
C28 N6 C24 125.42(18)
C27 N6 C24 123.8(2)
C27 N7 N8 103.28(18)
C28 N8 N7 114.5(2)
C28 N8 C29 126.1(2)
N7 N8 C29 119.33(17)
C35 N9 Co1 178.2(2)
C37 N10 Co1 174.8(2)
F5 P1 F2 89.59(14)
F5 P1 F4 92.38(14)
F2 P1 F4 177.91(14)
F5 P1 F6 178.80(14)
F2 P1 F6 89.33(11)
F4 P1 F6 88.69(13)
F5 P1 F1 91.79(12)
F2 P1 F1 90.29(10)
F4 P1 F1 90.34(11)
F6 P1 F1 88.74(11)
F5 P1 F3 88.88(12)
F2 P1 F3 90.07(10)
F4 P1 F3 89.27(10)
F6 P1 F3 90.60(11)
F1 P1 F3 179.24(12)
F9 P2 F10 90.30(13)
F9 P2 F8 90.20(12)
F10 P2 F8 179.26(13)
F9 P2 F7 179.65(16)
F10 P2 F7 89.92(12)
F8 P2 F7 89.59(12)
F9 P2 F12 89.61(12)
F10 P2 F12 88.42(11)
F8 P2 F12 91.03(10)
F7 P2 F12 90.12(11)
F9 P2 F11 91.15(12)
F10 P2 F11 91.19(11)
F8 P2 F11 89.35(10)
F7 P2 F11 89.13(11)
F12 P2 F11 179.15(12)

loop_
_geom_bond_atom_site_label_1
_geom_bond_atom_site_label_2
_geom_bond_distance
Co1 C28 1.914(2)
Co1 C11 1.915(2)
Co1 N9 1.937(2)
Co1 N10 1.9447(19)
Co1 N5 2.402(2)
Co1 N1 2.430(2)
C1 C2 1.505(4)
C2 N1 1.345(3)
C2 C3 1.393(4)
C3 C4 1.381(4)
C4 C6 1.420(3)
C4 C5 1.492(4)
C6 C7 1.393(3)
C6 C8 1.448(3)
C7 N1 1.336(3)
C7 N2 1.395(3)
C8 C9 1.351(3)
C9 C10 1.425(3)
C10 N3 1.313(3)
C10 N2 1.382(3)
C11 N4 1.348(3)
C11 N2 1.378(3)
C12 C17 1.384(3)
C12 C13 1.388(4)
C12 N4 1.426(3)
C13 C14 1.376(4)
C14 C15 1.383(4)
C15 C16 1.384(4)
C16 C17 1.380(4)
C18 C19 1.497(3)
C19 N5 1.344(3)
C19 C20 1.391(3)
C20 C21 1.380(3)
C21 C23 1.414(3)
C21 C22 1.488(4)
C23 C24 1.389(3)
C23 C25 1.448(3)
C24 N5 1.339(3)
C24 N6 1.391(3)
C25 C26 1.353(4)
C26 C27 1.420(4)
C27 N7 1.313(3)
C27 N6 1.382(3)
C28 N8 1.341(3)
C28 N6 1.355(3)
C29 C30 1.381(3)
C29 C34 1.381(4)
C29 N8 1.436(3)
C30 C31 1.386(4)
C31 C32 1.389(4)
C32 C33 1.381(4)
C33 C34 1.374(4)
C35 N9 1.142(3)
C35 C36 1.450(4)
C37 N10 1.138(3)
C37 C38 1.451(3)
F1 P1 1.5874(17)
F2 P1 1.5818(17)
F3 P1 1.5887(17)
F4 P1 1.5828(17)
F5 P1 1.580(2)
F6 P1 1.583(2)
F7 P2 1.5881(18)
F8 P2 1.5862(19)
F9 P2 1.5759(19)
F10 P2 1.585(2)
F11 P2 1.5896(18)
F12 P2 1.5894(17)
N3 N4 1.395(3)
N7 N8 1.392(3)

loop_
_platon_squeeze_void_nr
_platon_squeeze_void_average_x
_platon_squeeze_void_average_y
_platon_squeeze_void_average_z
_platon_squeeze_void_volume
_platon_squeeze_void_count_electrons
_platon_squeeze_void_content
1 0.184 -0.107 0.825 98 9 ' '
2 0.812 0.109 0.178 96 9 ' '
